data_7159660
loop_
_publ_author_name
'Martelli, Lorena S. R.'
'da Silva, Otavio A. M.'
'Zukerman-Schpector, Julio'
'Corr&#xea;a, Arlene G'

_publ_section_title
;
 One-pot synthesis of &#x3b3;-lactams from ketoaziridines.
;
_journal_issue 46
_journal_name_full 'Organic &amp; biomolecular chemistry'
_journal_page_first 9128
_journal_page_last 9132
_journal_paper_doi 10.1039/d3ob01568h
_journal_volume 21
_journal_year 2023
_chemical_formula_moiety 'C17 H13 N O'
_chemical_formula_sum 'C17 H13 N O'
_chemical_formula_weight 247.28
_space_group_crystal_system monoclinic
_space_group_IT_number 14
_space_group_name_Hall '-P 2ybc'
_space_group_name_H-M_alt 'P 1 21/c 1'
_atom_sites_solution_hydrogens geom
_atom_sites_solution_primary direct
_audit_creation_method SHELXL-2014/6
_audit_update_record
;
2023-08-04 deposited with the CCDC.	2023-11-09 downloaded from the CCDC.
;
_cell_angle_alpha 90
_cell_angle_beta 91.08(2)
_cell_angle_gamma 90
_cell_formula_units_Z 4
_cell_length_a 11.280(3)
_cell_length_b 9.997(3)
_cell_length_c 11.637(4)
_cell_measurement_reflns_used 1149
_cell_measurement_temperature 290(2)
_cell_measurement_theta_max 22.94
_cell_measurement_theta_min 2.73
_cell_volume 1312.0(7)
_computing_cell_refinement 'Bruker SAINT'
_computing_data_collection 'Bruker APEX2'
_computing_data_reduction 'Bruker SAINT'
_computing_structure_refinement 'SHELXL-2014/6 (Sheldrick, 2014)'
_computing_structure_solution SIR2014
_diffrn_ambient_temperature 290(2)
_diffrn_measured_fraction_theta_full 0.770
_diffrn_measured_fraction_theta_max 0.757
_diffrn_measurement_device_type 'Bruker APEX-II CCD'
_diffrn_measurement_method '\f and \w scans'
_diffrn_radiation_type MoK\a
_diffrn_radiation_wavelength 0.71073
_diffrn_reflns_av_R_equivalents 0.0712
_diffrn_reflns_av_unetI/netI 0.1538
_diffrn_reflns_Laue_measured_fraction_full 0.770
_diffrn_reflns_Laue_measured_fraction_max 0.757
_diffrn_reflns_limit_h_max 13
_diffrn_reflns_limit_h_min -14
_diffrn_reflns_limit_k_max 11
_diffrn_reflns_limit_k_min -11
_diffrn_reflns_limit_l_max 14
_diffrn_reflns_limit_l_min -14
_diffrn_reflns_number 4406
_diffrn_reflns_point_group_measured_fraction_full 0.770
_diffrn_reflns_point_group_measured_fraction_max 0.757
_diffrn_reflns_theta_full 25.242
_diffrn_reflns_theta_max 26.655
_diffrn_reflns_theta_min 1.806
_exptl_absorpt_coefficient_mu 0.078
_exptl_absorpt_correction_T_max 0.7454
_exptl_absorpt_correction_T_min 0.3755
_exptl_absorpt_correction_type multi-scan
_exptl_absorpt_process_details SADABS-2014/5
_exptl_crystal_colour yellow
_exptl_crystal_density_diffrn 1.252
_exptl_crystal_description irregular
_exptl_crystal_F_000 520
_exptl_crystal_size_max 0.344
_exptl_crystal_size_mid 0.238
_exptl_crystal_size_min 0.116
_refine_diff_density_max 0.098
_refine_diff_density_min -0.109
_refine_diff_density_rms 0.026
_refine_ls_extinction_method none
_refine_ls_goodness_of_fit_ref 0.703
_refine_ls_hydrogen_treatment constr
_refine_ls_matrix_type full
_refine_ls_number_parameters 172
_refine_ls_number_reflns 2093
_refine_ls_number_restraints 0
_refine_ls_restrained_S_all 0.703
_refine_ls_R_factor_all 0.1339
_refine_ls_R_factor_gt 0.0495
_refine_ls_shift/su_max 0.000
_refine_ls_shift/su_mean 0.000
_refine_ls_structure_factor_coef Fsqd
_refine_ls_weighting_details 'w=1/[\s^2^(Fo^2^)] where P=(Fo^2^+2Fc^2^)/3'
_refine_ls_weighting_scheme calc
_refine_ls_wR_factor_gt 0.0838
_refine_ls_wR_factor_ref 0.1104
_reflns_Friedel_coverage 0.000
_reflns_number_gt 875
_reflns_number_total 2093
_reflns_threshold_expression 'I > 2\s(I)'
_cod_data_source_file d3ob01568h2.cif
_cod_data_source_block shelx
_cod_depositor_comments 'Adding full bibliography for 7159660.cif.'
_cod_original_sg_symbol_H-M 'P 21/c'
_cod_database_code 7159660
_shelx_space_group_comment
;
The symmetry employed for this shelxl refinement is uniquely defined
by the following loop, which should always be used as a source of
symmetry information in preference to the above space-group names.
They are only intended as comments.
;
_shelx_estimated_absorpt_t_min 0.974
_shelx_estimated_absorpt_t_max 0.991
_shelxl_version_number 2014/6

loop_
_space_group_symop_operation_xyz
'x, y, z'
'-x, y+1/2, -z+1/2'
'-x, -y, -z'
'x, -y-1/2, z-1/2'

loop_
_atom_site_label
_atom_site_type_symbol
_atom_site_fract_x
_atom_site_fract_y
_atom_site_fract_z
_atom_site_U_iso_or_equiv
_atom_site_adp_type
_atom_site_occupancy
_atom_site_site_symmetry_order
_atom_site_calc_flag
_atom_site_refinement_flags_posn
_atom_site_refinement_flags_adp
_atom_site_refinement_flags_occupancy
_atom_site_disorder_assembly
_atom_site_disorder_group
C1 C 0.1359(2) 0.8182(3) 0.3795(2) 0.0461(7) Uani 1 1 d . . . . .
C2 C 0.1134(2) 0.6765(3) 0.3643(2) 0.0450(7) Uani 1 1 d . . . . .
H2 H 0.0760 0.6395 0.2999 0.054 Uiso 1 1 calc R U . . .
C3 C 0.1527(2) 0.6063(2) 0.4538(2) 0.0356(6) Uani 1 1 d . . . . .
C4 C 0.20156(19) 0.7038(2) 0.5392(2) 0.0377(6) Uani 1 1 d . . . . .
H4 H 0.1888 0.6878 0.6211 0.045 Uiso 1 1 calc R U . . .
C5 C 0.3065(2) 0.7867(2) 0.5045(2) 0.0429(7) Uani 1 1 d . . . . .
H5 H 0.3437 0.7605 0.4325 0.051 Uiso 1 1 calc R U . . .
C6 C 0.3841(2) 0.8567(3) 0.5879(2) 0.0443(7) Uani 1 1 d . . . . .
C7 C 0.5069(2) 0.8445(3) 0.5802(3) 0.0602(8) Uani 1 1 d . . . . .
H7 H 0.5399 0.7911 0.5237 0.072 Uiso 1 1 calc R U . . .
C8 C 0.5781(3) 0.9121(3) 0.6568(3) 0.0779(11) Uani 1 1 d . . . . .
H8 H 0.6600 0.9049 0.6518 0.093 Uiso 1 1 calc R U . . .
C9 C 0.5301(3) 0.9907(4) 0.7414(3) 0.0770(11) Uani 1 1 d . . . . .
H9 H 0.5798 1.0361 0.7927 0.092 Uiso 1 1 calc R U . . .
C10 C 0.4099(2) 1.0025(3) 0.7505(3) 0.0678(10) Uani 1 1 d . . . . .
H10 H 0.3775 1.0552 0.8078 0.081 Uiso 1 1 calc R U . . .
C11 C 0.3380(2) 0.9356(3) 0.6739(2) 0.0542(8) Uani 1 1 d . . . . .
H11 H 0.2562 0.9434 0.6798 0.065 Uiso 1 1 calc R U . . .
C12 C 0.15282(19) 0.4623(3) 0.4722(2) 0.0366(6) Uani 1 1 d . . . . .
C13 C 0.1059(2) 0.3751(3) 0.3904(2) 0.0455(7) Uani 1 1 d . . . . .
H13 H 0.0731 0.4091 0.3225 0.055 Uiso 1 1 calc R U . . .
C14 C 0.1074(2) 0.2389(3) 0.4085(3) 0.0541(8) Uani 1 1 d . . . . .
H14 H 0.0760 0.1821 0.3524 0.065 Uiso 1 1 calc R U . . .
C15 C 0.1542(2) 0.1860(3) 0.5072(3) 0.0559(8) Uani 1 1 d . . . . .
H15 H 0.1549 0.0939 0.5186 0.067 Uiso 1 1 calc R U . . .
C16 C 0.2003(2) 0.2701(3) 0.5897(3) 0.0599(8) Uani 1 1 d . . . . .
H16 H 0.2323 0.2352 0.6576 0.072 Uiso 1 1 calc R U . . .
C17 C 0.1991(2) 0.4071(3) 0.5719(2) 0.0491(7) Uani 1 1 d . . . . .
H17 H 0.2304 0.4632 0.6285 0.059 Uiso 1 1 calc R U . . .
N N 0.18247(18) 0.8385(2) 0.49341(19) 0.0405(5) Uani 1 1 d . . . . .
O O 0.12087(17) 0.91028(19) 0.31248(17) 0.0662(6) Uani 1 1 d . . . . .

loop_
_atom_site_aniso_label
_atom_site_aniso_U_11
_atom_site_aniso_U_22
_atom_site_aniso_U_33
_atom_site_aniso_U_23
_atom_site_aniso_U_13
_atom_site_aniso_U_12
C1 0.0503(16) 0.0419(19) 0.0461(16) 0.0028(14) 0.0036(13) -0.0031(14)
C2 0.0507(15) 0.0391(19) 0.0451(16) -0.0078(14) -0.0011(13) -0.0049(13)
C3 0.0386(13) 0.0304(16) 0.0380(14) -0.0039(12) 0.0050(11) -0.0020(12)
C4 0.0451(14) 0.0288(16) 0.0392(14) 0.0021(12) 0.0018(11) -0.0001(13)
C5 0.0437(14) 0.0361(17) 0.0491(15) 0.0010(13) 0.0070(12) 0.0001(13)
C6 0.0434(14) 0.0357(17) 0.0539(17) 0.0047(14) 0.0027(12) -0.0024(13)
C7 0.0460(16) 0.054(2) 0.081(2) 0.0008(18) 0.0039(15) 0.0017(15)
C8 0.0394(17) 0.083(3) 0.111(3) -0.001(2) -0.0101(18) -0.0010(17)
C9 0.059(2) 0.083(3) 0.089(3) -0.014(2) -0.0208(17) -0.0036(19)
C10 0.0571(19) 0.073(3) 0.073(2) -0.0181(18) -0.0067(16) -0.0023(17)
C11 0.0431(15) 0.063(2) 0.0569(19) -0.0086(16) -0.0004(13) -0.0063(15)
C12 0.0358(12) 0.0319(16) 0.0422(15) -0.0041(12) 0.0047(11) 0.0019(12)
C13 0.0508(15) 0.0392(19) 0.0465(16) -0.0060(14) -0.0010(12) -0.0006(14)
C14 0.0588(17) 0.0366(19) 0.067(2) -0.0168(16) -0.0001(16) -0.0015(16)
C15 0.0671(19) 0.0258(16) 0.075(2) -0.0058(16) 0.0072(16) 0.0049(15)
C16 0.081(2) 0.0407(19) 0.0575(19) -0.0011(16) -0.0071(16) 0.0105(18)
C17 0.0613(16) 0.0311(18) 0.0544(17) -0.0064(14) -0.0076(14) 0.0007(14)
N 0.0466(12) 0.0294(13) 0.0454(12) 0.0011(11) -0.0004(9) 0.0014(11)
O 0.0946(15) 0.0459(14) 0.0576(13) 0.0153(11) -0.0139(11) -0.0010(12)

loop_
_atom_type_symbol
_atom_type_description
_atom_type_scat_dispersion_real
_atom_type_scat_dispersion_imag
_atom_type_scat_source
C C 0.0033 0.0016 'International Tables Vol C Tables 4.2.6.8 and 6.1.1.4'
H H 0.0000 0.0000 'International Tables Vol C Tables 4.2.6.8 and 6.1.1.4'
N N 0.0061 0.0033 'International Tables Vol C Tables 4.2.6.8 and 6.1.1.4'
O O 0.0106 0.0060 'International Tables Vol C Tables 4.2.6.8 and 6.1.1.4'

loop_
_geom_angle_atom_site_label_1
_geom_angle_atom_site_label_2
_geom_angle_atom_site_label_3
_geom_angle
_geom_angle_site_symmetry_1
_geom_angle_site_symmetry_3
_geom_angle_publ_flag
O C1 N 122.1(3) . . ?
O C1 C2 129.7(3) . . ?
N C1 C2 108.2(2) . . ?
C3 C2 C1 111.5(2) . . ?
C3 C2 H2 124.3 . . ?
C1 C2 H2 124.3 . . ?
C2 C3 C12 129.7(2) . . ?
C2 C3 C4 107.0(2) . . ?
C12 C3 C4 123.3(2) . . ?
N C4 C3 108.0(2) . . ?
N C4 C5 60.46(15) . . ?
C3 C4 C5 117.6(2) . . ?
N C4 H4 118.8 . . ?
C3 C4 H4 118.8 . . ?
C5 C4 H4 118.8 . . ?
C6 C5 N 115.9(2) . . ?
C6 C5 C4 123.0(2) . . ?
N C5 C4 58.30(14) . . ?
C6 C5 H5 115.7 . . ?
N C5 H5 115.7 . . ?
C4 C5 H5 115.7 . . ?
C11 C6 C7 118.9(3) . . ?
C11 C6 C5 121.4(2) . . ?
C7 C6 C5 119.6(2) . . ?
C8 C7 C6 119.1(3) . . ?
C8 C7 H7 120.5 . . ?
C6 C7 H7 120.5 . . ?
C7 C8 C9 120.9(3) . . ?
C7 C8 H8 119.5 . . ?
C9 C8 H8 119.5 . . ?
C10 C9 C8 120.5(3) . . ?
C10 C9 H9 119.7 . . ?
C8 C9 H9 119.7 . . ?
C9 C10 C11 119.0(3) . . ?
C9 C10 H10 120.5 . . ?
C11 C10 H10 120.5 . . ?
C10 C11 C6 121.6(3) . . ?
C10 C11 H11 119.2 . . ?
C6 C11 H11 119.2 . . ?
C17 C12 C13 117.3(2) . . ?
C17 C12 C3 121.3(2) . . ?
C13 C12 C3 121.4(2) . . ?
C14 C13 C12 120.8(3) . . ?
C14 C13 H13 119.6 . . ?
C12 C13 H13 119.6 . . ?
C15 C14 C13 121.1(3) . . ?
C15 C14 H14 119.4 . . ?
C13 C14 H14 119.4 . . ?
C14 C15 C16 119.2(3) . . ?
C14 C15 H15 120.4 . . ?
C16 C15 H15 120.4 . . ?
C15 C16 C17 119.9(3) . . ?
C15 C16 H16 120.0 . . ?
C17 C16 H16 120.0 . . ?
C12 C17 C16 121.7(3) . . ?
C12 C17 H17 119.2 . . ?
C16 C17 H17 119.2 . . ?
C1 N C4 104.9(2) . . ?
C1 N C5 111.0(2) . . ?
C4 N C5 61.23(15) . . ?

loop_
_geom_bond_atom_site_label_1
_geom_bond_atom_site_label_2
_geom_bond_distance
_geom_bond_site_symmetry_2
_geom_bond_publ_flag
C1 O 1.216(3) . ?
C1 N 1.430(3) . ?
C1 C2 1.450(3) . ?
C2 C3 1.326(3) . ?
C2 H2 0.9300 . ?
C3 C12 1.455(3) . ?
C3 C4 1.491(3) . ?
C4 N 1.462(3) . ?
C4 C5 1.507(3) . ?
C4 H4 0.9800 . ?
C5 C6 1.471(4) . ?
C5 N 1.495(3) . ?
C5 H5 0.9800 . ?
C6 C11 1.384(3) . ?
C6 C7 1.395(3) . ?
C7 C8 1.367(4) . ?
C7 H7 0.9300 . ?
C8 C9 1.379(4) . ?
C8 H8 0.9300 . ?
C9 C10 1.367(4) . ?
C9 H9 0.9300 . ?
C10 C11 1.368(4) . ?
C10 H10 0.9300 . ?
C11 H11 0.9300 . ?
C12 C17 1.378(4) . ?
C12 C13 1.388(3) . ?
C13 C14 1.379(4) . ?
C13 H13 0.9300 . ?
C14 C15 1.362(4) . ?
C14 H14 0.9300 . ?
C15 C16 1.371(4) . ?
C15 H15 0.9300 . ?
C16 C17 1.385(4) . ?
C16 H16 0.9300 . ?
C17 H17 0.9300 . ?

loop_
_geom_torsion_atom_site_label_1
_geom_torsion_atom_site_label_2
_geom_torsion_atom_site_label_3
_geom_torsion_atom_site_label_4
_geom_torsion
_geom_torsion_site_symmetry_1
_geom_torsion_site_symmetry_2
_geom_torsion_site_symmetry_3
_geom_torsion_site_symmetry_4
_geom_torsion_publ_flag
O C1 C2 C3 173.6(3) . . . . ?
N C1 C2 C3 -6.3(3) . . . . ?
C1 C2 C3 C12 -177.2(2) . . . . ?
C1 C2 C3 C4 2.3(3) . . . . ?
C2 C3 C4 N 2.4(3) . . . . ?
C12 C3 C4 N -178.0(2) . . . . ?
C2 C3 C4 C5 -63.1(3) . . . . ?
C12 C3 C4 C5 116.5(2) . . . . ?
N C4 C5 C6 102.1(3) . . . . ?
C3 C4 C5 C6 -161.9(2) . . . . ?
C3 C4 C5 N 96.0(2) . . . . ?
N C5 C6 C11 18.9(4) . . . . ?
C4 C5 C6 C11 -48.7(4) . . . . ?
N C5 C6 C7 -160.6(2) . . . . ?
C4 C5 C6 C7 131.8(3) . . . . ?
C11 C6 C7 C8 -0.8(4) . . . . ?
C5 C6 C7 C8 178.7(3) . . . . ?
C6 C7 C8 C9 0.5(5) . . . . ?
C7 C8 C9 C10 0.1(6) . . . . ?
C8 C9 C10 C11 -0.4(5) . . . . ?
C9 C10 C11 C6 0.0(5) . . . . ?
C7 C6 C11 C10 0.6(4) . . . . ?
C5 C6 C11 C10 -178.9(3) . . . . ?
C2 C3 C12 C17 179.5(3) . . . . ?
C4 C3 C12 C17 0.0(3) . . . . ?
C2 C3 C12 C13 -0.8(4) . . . . ?
C4 C3 C12 C13 179.7(2) . . . . ?
C17 C12 C13 C14 -0.8(3) . . . . ?
C3 C12 C13 C14 179.5(2) . . . . ?
C12 C13 C14 C15 0.4(4) . . . . ?
C13 C14 C15 C16 0.1(4) . . . . ?
C14 C15 C16 C17 -0.2(4) . . . . ?
C13 C12 C17 C16 0.7(4) . . . . ?
C3 C12 C17 C16 -179.5(2) . . . . ?
C15 C16 C17 C12 -0.2(4) . . . . ?
O C1 N C4 -172.6(2) . . . . ?
C2 C1 N C4 7.3(3) . . . . ?
O C1 N C5 -108.1(3) . . . . ?
C2 C1 N C5 71.8(2) . . . . ?
C3 C4 N C1 -6.0(3) . . . . ?
C5 C4 N C1 106.1(2) . . . . ?
C3 C4 N C5 -112.1(2) . . . . ?
C6 C5 N C1 149.7(2) . . . . ?
C4 C5 N C1 -95.9(2) . . . . ?
C6 C5 N C4 -114.4(3) . . . . ?
